data_7110006
loop_
_publ_author_name
'Candela Segarra'
'Jens Linke'
'Elena Mas-Marza'
'Dietmar Kuck'
'Eduardo Peris'

_publ_section_title
;
 A C3v-symmetrical tribenzotriquinacene-based threefold N-heterocyclic
 carbene. Coordination to rhodium(I) and stereoelectronic properties
;
_journal_name_full Chem.Commun.
_journal_page_first 10572
_journal_paper_doi 10.1039/c3cc46155f
_journal_volume 49
_journal_year 2013
_chemical_absolute_configuration unk
_chemical_formula_moiety 'C53 H72 N6, 3(B F4)'
_chemical_formula_sum 'C53 H72 B3 F12 N6'
_chemical_formula_weight 1053.60
_chemical_name_systematic
;
 ? 
;
_space_group_crystal_system hexagonal
_space_group_IT_number 185
_space_group_name_Hall 'P 6c -2'
_space_group_name_H-M_alt 'P 63 c m'
_symmetry_space_group_name_Hall 'P 6c -2'
_symmetry_space_group_name_H-M 'P 63 c m'
_atom_sites_solution_hydrogens geom
_atom_sites_solution_primary direct
_atom_sites_solution_secondary difmap
_audit_creation_date 2013-04-10
_audit_creation_method
;
  Olex2 1.2-alpha
  (compiled Apr  9 2013 14:10:59, GUI svn.r4452)
;
_cell_angle_alpha 90.00
_cell_angle_beta 90.00
_cell_angle_gamma 120.00
_cell_formula_units_Z 2
_cell_length_a 15.7431(5)
_cell_length_b 15.7431(5)
_cell_length_c 12.5624(5)
_cell_measurement_reflns_used 4800
_cell_measurement_temperature 200.00(14)
_cell_measurement_theta_max 69.0500
_cell_measurement_theta_min 5.5960
_cell_volume 2696.40(16)
_computing_cell_refinement
;
CrysAlisPro, Agilent Technologies,
Version 1.171.36.24 (release 03-12-2012 CrysAlis171 .NET)
(compiled Dec  3 2012,18:21:49)
;
_computing_data_collection
;
CrysAlisPro, Agilent Technologies,
Version 1.171.36.24 (release 03-12-2012 CrysAlis171 .NET)
(compiled Dec  3 2012,18:21:49)
;
_computing_data_reduction
;
CrysAlisPro, Agilent Technologies,
Version 1.171.36.24 (release 03-12-2012 CrysAlis171 .NET)
(compiled Dec  3 2012,18:21:49)
;
_computing_molecular_graphics
;
O. V. Dolomanov, L. J. Bourhis, R. J. Gildea, J. A. K. Howard and H. Puschmann,
OLEX2: a complete structure solution, refinement and analysis program.
J. Appl. Cryst. (2009). 42, 339-341.
;
_computing_publication_material
;
O. V. Dolomanov, L. J. Bourhis, R. J. Gildea, J. A. K. Howard and H. Puschmann,
OLEX2: a complete structure solution, refinement and analysis program.
J. Appl. Cryst. (2009). 42, 339-341.
;
_computing_structure_refinement
;
SHELXL, G.M. Sheldrick, Acta Cryst.
(2008). A64, 112-122
;
_computing_structure_solution 'SHELXS-97 (Sheldrick, 1990)'
_diffrn_ambient_temperature 200.00(14)
_diffrn_detector_area_resol_mean 10.4051
_diffrn_measured_fraction_theta_full 1.0000
_diffrn_measured_fraction_theta_max 0.9991
_diffrn_measurement_details
;
  1 omega -117.00  -10.00   1.0000   21.0000
omega____ theta____ kappa____ phi______ frames
    -      -37.6057  -37.0000  -30.0000 107

  2 omega  -45.00  -11.00   1.0000   21.0000
omega____ theta____ kappa____ phi______ frames
    -      -68.5000   30.0000    0.0000 34

  3 omega   53.00   90.00   1.0000   21.0000
omega____ theta____ kappa____ phi______ frames
    -      108.3308  -30.0000  -90.0000 37

  4 omega   29.00   87.00   1.0000   21.0000
omega____ theta____ kappa____ phi______ frames
    -      108.3308  -30.0000   60.0000 58

  5 omega  103.00  172.00   1.0000   21.0000
omega____ theta____ kappa____ phi______ frames
    -      108.3308  111.0000  150.0000 69

  6 omega   46.00   96.00   1.0000   21.0000
omega____ theta____ kappa____ phi______ frames
    -      108.3308  -45.0000    0.0000 50

  7 omega   27.00   92.00   1.0000   21.0000
omega____ theta____ kappa____ phi______ frames
    -      108.3308 -111.0000    0.0000 65

  8 omega -116.00   -5.00   1.0000   21.0000
omega____ theta____ kappa____ phi______ frames
    -      -37.6057  -57.0000 -180.0000 111

  9 omega   30.00  103.00   1.0000   21.0000
omega____ theta____ kappa____ phi______ frames
    -       37.6057 -136.0000 -145.0000 73

 10 omega -147.00  -37.00   1.0000   21.0000
omega____ theta____ kappa____ phi______ frames
    -      -68.5000  -45.0000  -90.0000 110

 11 omega   30.00   98.00   1.0000   21.0000
omega____ theta____ kappa____ phi______ frames
    -      108.3308  -45.0000  150.0000 68

 12 omega   70.00  178.00   1.0000   21.0000
omega____ theta____ kappa____ phi______ frames
    -      108.3308   30.0000 -180.0000 108

 13 omega   27.00  115.00   1.0000   21.0000
omega____ theta____ kappa____ phi______ frames
    -      108.3308 -111.0000 -180.0000 88

 14 omega   27.00  178.00   1.0000   21.0000
omega____ theta____ kappa____ phi______ frames
    -      108.3308   15.0000   90.0000 151
;
_diffrn_measurement_device_type 'SuperNova, Dual, Cu at zero, Atlas'
_diffrn_measurement_method '\w scans'
_diffrn_orient_matrix_UB_11 -0.0844165000
_diffrn_orient_matrix_UB_12 -0.0952818000
_diffrn_orient_matrix_UB_13 -0.0472018000
_diffrn_orient_matrix_UB_21 -0.0349600000
_diffrn_orient_matrix_UB_22 -0.0399260000
_diffrn_orient_matrix_UB_23 0.1132595000
_diffrn_orient_matrix_UB_31 -0.0664392000
_diffrn_orient_matrix_UB_32 0.0458262000
_diffrn_orient_matrix_UB_33 0.0004159000
_diffrn_radiation_monochromator mirror
_diffrn_radiation_type 'Cu K\a'
_diffrn_radiation_wavelength 1.5418
_diffrn_reflns_av_R_equivalents 0.0284
_diffrn_reflns_av_unetI/netI 0.0119
_diffrn_reflns_limit_h_max 14
_diffrn_reflns_limit_h_min -18
_diffrn_reflns_limit_k_max 18
_diffrn_reflns_limit_k_min -15
_diffrn_reflns_limit_l_max 15
_diffrn_reflns_limit_l_min -15
_diffrn_reflns_number 16021
_diffrn_reflns_theta_full 72.47
_diffrn_reflns_theta_max 72.47
_diffrn_reflns_theta_min 3.24
_diffrn_source 'SuperNova (Cu) X-ray Source'
_diffrn_source_current n/a
_diffrn_source_voltage n/a
_exptl_absorpt_coefficient_mu 0.886
_exptl_absorpt_correction_T_max 1.00000
_exptl_absorpt_correction_T_min 0.90862
_exptl_absorpt_correction_type multi-scan
_exptl_absorpt_process_details
;
CrysAlisPro, Agilent Technologies,
Version 1.171.36.24 (release 03-12-2012 CrysAlis171 .NET)
(compiled Dec  3 2012,18:21:49)
Empirical absorption correction using spherical harmonics,
 implemented in SCALE3 ABSPACK scaling algorithm.
;
_exptl_crystal_colour 'clear whitish white'
_exptl_crystal_colour_lustre clear
_exptl_crystal_colour_modifier whitish
_exptl_crystal_colour_primary white
_exptl_crystal_density_diffrn 1.298
_exptl_crystal_density_method 'not measured'
_exptl_crystal_description prism
_exptl_crystal_F_000 1110
_exptl_crystal_size_max 0.14
_exptl_crystal_size_mid 0.11
_exptl_crystal_size_min 0.1
_refine_diff_density_max 0.682
_refine_diff_density_min -0.268
_refine_diff_density_rms 0.072
_refine_ls_abs_structure_details 'Flack H D (1983), Acta Cryst. A39, 876-881'
_refine_ls_abs_structure_Flack 0.0(5)
_refine_ls_extinction_method none
_refine_ls_goodness_of_fit_ref 1.026
_refine_ls_hydrogen_treatment mixed
_refine_ls_matrix_type full
_refine_ls_number_parameters 128
_refine_ls_number_reflns 1899
_refine_ls_number_restraints 1
_refine_ls_restrained_S_all 1.026
_refine_ls_R_factor_all 0.0754
_refine_ls_R_factor_gt 0.0696
_refine_ls_shift/su_max 0.000
_refine_ls_shift/su_mean 0.000
_refine_ls_structure_factor_coef Fsqd
_refine_ls_weighting_details 'calc w=1/[\s^2^(Fo^2^)+(0.1620P)^2^+0.4171P] where P=(Fo^2^+2Fc^2^)/3'
_refine_ls_weighting_scheme calc
_refine_ls_wR_factor_gt 0.1947
_refine_ls_wR_factor_ref 0.2093
_reflns_number_gt 1704
_reflns_number_total 1899
_reflns_threshold_expression >2sigma(I)
_cod_data_source_file c3cc46155f.txt
_cod_data_source_block str1478
_cod_original_cell_volume 2696.41(16)
_cod_database_code 7110006
_chemical_oxdiff_formula 'C53 H75 N6 B3 F12'
_reflns_odcompleteness_completeness 100.00
_reflns_odcompleteness_iscentric 1
_reflns_odcompleteness_theta 66.97
_olex2_refinement_description
;
1. Fixed Uiso
 At 1.2 times of:
  All C(H) groups
 At 1.5 times of:
  All C(H,H,H) groups
2. Others
 Fixed Sof: H5A(0.5) H5B(0.5) H5C(0.5)
3.a Aromatic/amide H refined with riding coordinates:
 C6(H6), C13(H13)
3.b Idealised Me refined as rotating group:
 C10(H10A,H10B,H10C), C11(H11A,H11B,H11C), C12(H12A,H12B,H12C), C5(H5A,H5B,H5C)
;

loop_
_space_group_symop_id
_space_group_symop_operation_xyz
1 'x, y, z'
2 'x-y, x, z+1/2'
3 'y, x, z'
4 '-y, x-y, z'
5 'x, x-y, z+1/2'
6 '-x+y, y, z+1/2'
7 '-x, -y, z+1/2'
8 'x-y, -y, z'
9 '-x, -x+y, z'
10 'y, -x+y, z+1/2'
11 '-x+y, -x, z'
12 '-y, -x, z+1/2'

loop_
_atom_site_label
_atom_site_type_symbol
_atom_site_fract_x
_atom_site_fract_y
_atom_site_fract_z
_atom_site_U_iso_or_equiv
_atom_site_adp_type
_atom_site_occupancy
_atom_site_symmetry_multiplicity
_atom_site_calc_flag
_atom_site_refinement_flags
_atom_site_disorder_assembly
_atom_site_disorder_group
N8 N 0.27357(17) 0.35434(16) 0.1959(2) 0.0530(6) Uani 1 1 d . . .
C7 C 0.21733(17) 0.26949(17) 0.2567(2) 0.0472(6) Uani 1 1 d . . .
C6 C 0.12818(18) 0.23313(18) 0.3089(3) 0.0494(6) Uani 1 1 d . . .
H6 H 0.0939 0.2671 0.3093 0.059 Uiso 1 1 calc R . .
C2 C 0.09264(16) 0.14422(18) 0.36024(19) 0.0449(6) Uani 1 1 d . . .
C9 C 0.2503(2) 0.4351(2) 0.1754(3) 0.0618(8) Uani 1 1 d . . .
C10 C 0.3299(3) 0.5113(3) 0.1047(4) 0.0826(11) Uani 1 1 d . . .
H10A H 0.3920 0.5386 0.1405 0.124 Uiso 1 1 calc R . .
H10B H 0.3155 0.5625 0.0894 0.124 Uiso 1 1 calc R . .
H10C H 0.3327 0.4811 0.0394 0.124 Uiso 1 1 calc R . .
C11 C 0.1528(3) 0.3910(3) 0.1149(4) 0.0729(9) Uani 1 1 d . . .
H11A H 0.1594 0.3664 0.0474 0.109 Uiso 1 1 calc R . .
H11B H 0.1354 0.4407 0.1038 0.109 Uiso 1 1 calc R . .
H11C H 0.1024 0.3384 0.1558 0.109 Uiso 1 1 calc R . .
F16 F 0.5564(5) 0.4728(4) 0.3844(7) 0.217(4) Uani 1 1 d . . .
C12 C 0.2472(3) 0.4791(2) 0.2813(4) 0.0784(11) Uani 1 1 d . . .
H12A H 0.1992 0.4288 0.3264 0.118 Uiso 1 1 calc R . .
H12B H 0.2299 0.5290 0.2701 0.118 Uiso 1 1 calc R . .
H12C H 0.3104 0.5076 0.3146 0.118 Uiso 1 1 calc R . .
F14 F 0.6358(2) 0.6358(2) 0.3723(5) 0.127(2) Uani 1 2 d S . .
C3 C 0.0000 0.0000 0.4745(5) 0.0473(13) Uani 1 6 d S . .
C1 C 0.0000 0.0936(2) 0.4271(3) 0.0470(8) Uani 1 2 d S . .
C5 C 0.0000 0.1661(3) 0.5087(4) 0.0601(10) Uani 1 2 d S . .
H5A H 0.0531 0.1847 0.5579 0.090 Uiso 0.50 1 calc PR A -1
H5B H -0.0611 0.1356 0.5467 0.090 Uiso 0.50 1 calc PR A -1
H5C H 0.0080 0.2233 0.4725 0.090 Uiso 0.50 1 calc PR A -1
C13 C 0.3530(2) 0.3530(2) 0.1634(4) 0.0552(9) Uani 1 2 d S . .
H13 H 0.4022 0.4022 0.1224 0.066 Uiso 1 2 calc SR . .
F17 F 0.5358(4) 0.5358(4) 0.2476(6) 0.161(2) Uani 1 2 d S . .
B15 B 0.5499(4) 0.5499(4) 0.3527(7) 0.0805(16) Uani 1 2 d S . .
C4 C 0.0000 0.0000 0.5982(7) 0.0649(17) Uani 1 6 d S . .

loop_
_atom_site_aniso_label
_atom_site_aniso_U_11
_atom_site_aniso_U_22
_atom_site_aniso_U_33
_atom_site_aniso_U_23
_atom_site_aniso_U_13
_atom_site_aniso_U_12
N8 0.0368(10) 0.0346(11) 0.0847(16) 0.0013(11) 0.0001(10) 0.0156(8)
C7 0.0348(11) 0.0313(11) 0.0715(14) -0.0028(10) -0.0059(11) 0.0134(9)
C6 0.0359(12) 0.0347(12) 0.0772(15) -0.0059(11) -0.0047(12) 0.0174(10)
C2 0.0335(11) 0.0357(11) 0.0624(13) -0.0040(10) -0.0021(10) 0.0149(9)
C9 0.0502(14) 0.0371(13) 0.098(2) 0.0035(13) 0.0001(15) 0.0217(11)
C10 0.064(2) 0.0477(16) 0.135(3) 0.016(2) 0.015(2) 0.0267(15)
C11 0.0615(18) 0.0570(18) 0.108(3) 0.0051(18) -0.0041(18) 0.0356(15)
F16 0.175(5) 0.099(3) 0.349(10) 0.030(4) -0.090(6) 0.048(3)
C12 0.076(2) 0.0479(16) 0.114(3) -0.0056(16) -0.0010(19) 0.0335(16)
F14 0.0754(16) 0.0754(16) 0.221(6) -0.048(2) -0.048(2) 0.0313(18)
C3 0.0409(17) 0.0409(17) 0.060(3) 0.000 0.000 0.0204(8)
C1 0.0369(18) 0.0379(13) 0.066(2) -0.0046(12) 0.000 0.0185(9)
C5 0.057(2) 0.0519(15) 0.073(2) -0.0105(16) 0.000 0.0286(11)
C13 0.0389(13) 0.0389(13) 0.080(2) 0.0007(14) 0.0007(14) 0.0139(15)
F17 0.143(3) 0.143(3) 0.162(5) -0.053(3) -0.053(3) 0.046(4)
B15 0.071(3) 0.071(3) 0.104(4) -0.010(3) -0.010(3) 0.038(3)
C4 0.062(2) 0.062(2) 0.070(4) 0.000 0.000 0.0311(12)

loop_
_atom_type_symbol
_atom_type_description
_atom_type_scat_dispersion_real
_atom_type_scat_dispersion_imag
_atom_type_scat_source
C C 0.0181 0.0091 'International Tables Vol C Tables 4.2.6.8 and 6.1.1.4'
H H 0.0000 0.0000 'International Tables Vol C Tables 4.2.6.8 and 6.1.1.4'
B B 0.0090 0.0039 'International Tables Vol C Tables 4.2.6.8 and 6.1.1.4'
F F 0.0727 0.0534 'International Tables Vol C Tables 4.2.6.8 and 6.1.1.4'
N N 0.0311 0.0180 'International Tables Vol C Tables 4.2.6.8 and 6.1.1.4'

loop_
_geom_angle_atom_site_label_1
_geom_angle_atom_site_label_2
_geom_angle_atom_site_label_3
_geom_angle
_geom_angle_site_symmetry_1
_geom_angle_site_symmetry_3
C7 N8 C9 126.2(2) . .
C13 N8 C7 107.7(2) . .
C13 N8 C9 126.0(3) . .
N8 C7 C7 106.14(13) . 3
C6 C7 N8 132.6(2) . .
C6 C7 C7 121.26(15) . 3
C2 C6 C7 116.9(2) . .
C6 C2 C2 121.82(15) . 3
C6 C2 C1 125.9(3) . .
C2 C2 C1 112.15(17) 3 .
N8 C9 C10 108.3(3) . .
N8 C9 C11 108.3(2) . .
N8 C9 C12 108.2(3) . .
C10 C9 C11 108.2(3) . .
C12 C9 C10 110.9(3) . .
C12 C9 C11 112.8(3) . .
C1 C3 C1 106.8(3) 4 3
C1 C3 C1 106.8(3) 4 .
C1 C3 C1 106.8(3) 3 .
C4 C3 C1 112.0(3) . .
C4 C3 C1 112.0(3) . 3
C4 C3 C1 112.0(3) . 4
C2 C1 C2 112.6(3) 9 .
C2 C1 C3 104.4(2) . .
C2 C1 C3 104.4(2) 9 .
C2 C1 C5 109.6(2) . .
C2 C1 C5 109.6(2) 9 .
C5 C1 C3 116.1(4) . .
N8 C13 N8 112.3(3) . 3
F16 B15 F16 118.0(9) . 3
F16 B15 F14 111.0(4) 3 .
F16 B15 F14 111.0(4) . .
F16 B15 F17 103.0(5) . .
F16 B15 F17 103.0(5) 3 .
F17 B15 F14 109.9(7) . .

loop_
_geom_bond_atom_site_label_1
_geom_bond_atom_site_label_2
_geom_bond_distance
_geom_bond_site_symmetry_2
N8 C7 1.403(3) .
N8 C9 1.511(4) .
N8 C13 1.326(3) .
C7 C7 1.422(5) 3
C7 C6 1.387(4) .
C6 C2 1.380(4) .
C2 C2 1.406(5) 3
C2 C1 1.519(3) .
C9 C10 1.515(5) .
C9 C11 1.533(5) .
C9 C12 1.513(6) .
F16 B15 1.328(6) .
F14 B15 1.373(8) .
C3 C1 1.589(5) .
C3 C1 1.589(5) 3
C3 C1 1.589(5) 4
C3 C4 1.553(11) .
C1 C2 1.519(3) 9
C1 C5 1.534(5) .
C13 N8 1.326(3) 3
F17 B15 1.340(10) .
B15 F16 1.328(6) 3
